data_4512176
loop_
_publ_author_name
'Suzuki, Mitsuaki'
'Maeda, Yutaka'
'Akita, Motoko'
'Teramae, Hiroyuki'
'Kobayashi, Keiji'

_publ_section_title
;
 Polymorphs Related by an Enantiotropic Phase Transition but Having Only
 Order--Disorder-Level Conformational Differences in a Spiro-Conjugated
 Imidazolidine Ring Compound
;
_journal_issue 12
_journal_name_full 'Crystal Growth &amp; Design'
_journal_page_first 6302
_journal_paper_doi 10.1021/cg501060w
_journal_volume 14
_journal_year 2014
_chemical_formula_moiety 'C15 H18 N2 O2'
_chemical_formula_sum 'C15 H18 N2 O2'
_chemical_formula_weight 258.31
_chemical_melting_point 371
_chemical_name_systematic
;
 1,3-diethyl-spiro[imidazolidine-2,2'-[2H]indene]-1',3'-dione 
;
_space_group_crystal_system orthorhombic
_space_group_IT_number 62
_space_group_name_Hall '-P 2ac 2n'
_space_group_name_H-M_alt 'P n m a'
_symmetry_space_group_name_Hall '-P 2ac 2n'
_symmetry_space_group_name_H-M 'P n m a'
_atom_sites_solution_hydrogens mixed
_audit_creation_method SHELXL-2014
_cell_angle_alpha 90
_cell_angle_beta 90
_cell_angle_gamma 90
_cell_formula_units_Z 12
_cell_length_a 15.292(2)
_cell_length_b 28.880(5)
_cell_length_c 9.3947(15)
_cell_measurement_temperature 163(2)
_cell_volume 4149.0(11)
_computing_structure_refinement 'SHELXL-2014 (Sheldrick, 2014)'
_diffrn_ambient_temperature 163(2)
_diffrn_detector_area_resol_mean 10.000
_diffrn_measured_fraction_theta_full 0.998
_diffrn_measured_fraction_theta_max 0.996
_diffrn_measurement_device_type 'Rigaku R-AXIS RAPID'
_diffrn_measurement_method \w
_diffrn_radiation_type MoK\a
_diffrn_radiation_wavelength 0.71075
_diffrn_reflns_av_R_equivalents 0.0397
_diffrn_reflns_av_unetI/netI 0.0243
_diffrn_reflns_Laue_measured_fraction_full 0.998
_diffrn_reflns_Laue_measured_fraction_max 0.996
_diffrn_reflns_limit_h_max 21
_diffrn_reflns_limit_h_min -20
_diffrn_reflns_limit_k_max 40
_diffrn_reflns_limit_k_min -40
_diffrn_reflns_limit_l_max 11
_diffrn_reflns_limit_l_min -13
_diffrn_reflns_number 45346
_diffrn_reflns_point_group_measured_fraction_full 0.998
_diffrn_reflns_point_group_measured_fraction_max 0.996
_diffrn_reflns_theta_full 25.242
_diffrn_reflns_theta_max 29.575
_diffrn_reflns_theta_min 3.015
_exptl_absorpt_coefficient_mu 0.083
_exptl_absorpt_correction_T_max 0.9749
_exptl_absorpt_correction_T_min 0.9667
_exptl_absorpt_correction_type none
_exptl_crystal_colour red
_exptl_crystal_density_diffrn 1.241
_exptl_crystal_description block
_exptl_crystal_F_000 1656
_exptl_crystal_size_max 0.400
_exptl_crystal_size_mid 0.400
_exptl_crystal_size_min 0.300
_refine_diff_density_max 0.317
_refine_diff_density_min -0.249
_refine_diff_density_rms 0.039
_refine_ls_extinction_method none
_refine_ls_goodness_of_fit_ref 1.055
_refine_ls_hydrogen_treatment mixed
_refine_ls_matrix_type full
_refine_ls_number_parameters 396
_refine_ls_number_reflns 5898
_refine_ls_number_restraints 63
_refine_ls_restrained_S_all 1.078
_refine_ls_R_factor_all 0.0739
_refine_ls_R_factor_gt 0.0532
_refine_ls_shift/su_max 0.001
_refine_ls_shift/su_mean 0.000
_refine_ls_structure_factor_coef Fsqd
_refine_ls_weighting_details 'w=1/[\s^2^(Fo^2^)+(0.0647P)^2^+0.9671P] where P=(Fo^2^+2Fc^2^)/3'
_refine_ls_weighting_scheme calc
_refine_ls_wR_factor_gt 0.1304
_refine_ls_wR_factor_ref 0.1403
_reflns_Friedel_coverage 0.000
_reflns_number_gt 4353
_reflns_number_total 5898
_reflns_threshold_expression 'I > 2\s(I)'
_cod_data_source_file cg501060w_si_005.cif
_cod_data_source_block 163K
_cod_depositor_comments 'Adding full bibliography for 4512171--4512176.cif.'
_cod_database_code 4512176
_shelx_space_group_comment
;
The symmetry employed for this shelxl refinement is uniquely defined
by the following loop, which should always be used as a source of
symmetry information in preference to the above space-group names.
They are only intended as comments.
;
_shelx_estimated_absorpt_t_min 0.967
_shelx_estimated_absorpt_t_max 0.975
_shelxl_version_number 2014-1

loop_
_space_group_symop_operation_xyz
'x, y, z'
'-x+1/2, -y, z+1/2'
'x+1/2, -y+1/2, -z+1/2'
'-x, y+1/2, -z'
'-x, -y, -z'
'x-1/2, y, -z-1/2'
'-x-1/2, y-1/2, z-1/2'
'x, -y-1/2, z'

loop_
_atom_site_label
_atom_site_type_symbol
_atom_site_fract_x
_atom_site_fract_y
_atom_site_fract_z
_atom_site_U_iso_or_equiv
_atom_site_adp_type
_atom_site_occupancy
_atom_site_site_symmetry_order
_atom_site_calc_flag
_atom_site_refinement_flags_posn
_atom_site_refinement_flags_adp
_atom_site_refinement_flags_occupancy
_atom_site_disorder_assembly
_atom_site_disorder_group
C1 C 0.30573(8) 0.37958(5) 0.69564(14) 0.0338(3) Uani 1 1 d . . . . .
C2 C 0.28742(8) 0.42511(4) 0.61458(14) 0.0327(3) Uani 1 1 d . . . . .
C3 C 0.19516(8) 0.43890(5) 0.66970(14) 0.0338(3) Uani 1 1 d . . . . .
C4 C 0.16396(8) 0.40209(5) 0.76645(14) 0.0339(3) Uani 1 1 d . . . . .
C5 C 0.08396(9) 0.39822(6) 0.83692(16) 0.0404(3) Uani 1 1 d . . . . .
H5 H 0.0405(11) 0.4218(6) 0.8244(16) 0.041(4) Uiso 1 1 d . . . . .
C6 C 0.07043(10) 0.35963(6) 0.92063(17) 0.0467(4) Uani 1 1 d . . . . .
H6 H 0.0153(13) 0.3567(6) 0.9662(19) 0.057(5) Uiso 1 1 d . . . . .
C7 C 0.13425(11) 0.32572(6) 0.93527(16) 0.0471(4) Uani 1 1 d . . . . .
H7 H 0.1217(13) 0.2993(7) 0.996(2) 0.062(5) Uiso 1 1 d . . . . .
C8 C 0.21347(10) 0.32931(5) 0.86562(15) 0.0409(3) Uani 1 1 d . . . . .
H8 H 0.2570(12) 0.3054(7) 0.8748(19) 0.057(5) Uiso 1 1 d . . . . .
C9 C 0.22758(8) 0.36793(5) 0.78034(13) 0.0331(3) Uani 1 1 d . . . . .
O1 O 0.37268(6) 0.35725(4) 0.68833(12) 0.0464(3) Uani 1 1 d . . . . .
N1 N 0.35673(7) 0.45863(4) 0.64063(13) 0.0366(3) Uani 1 1 d . . . . .
C10 C 0.36897(11) 0.48361(6) 0.50681(19) 0.0493(4) Uani 1 1 d . . . . .
H10 H 0.4261(12) 0.4986(6) 0.5052(18) 0.051(5) Uiso 1 1 d . . . . .
H10A H 0.3236(12) 0.5078(7) 0.4868(19) 0.055(5) Uiso 1 1 d . . . . .
C11 C 0.35857(10) 0.44535(6) 0.40070(17) 0.0490(4) Uani 1 1 d . . . . .
H11 H 0.4127(12) 0.4252(6) 0.3956(19) 0.056(5) Uiso 1 1 d . . . . .
H11A H 0.3463(11) 0.4567(6) 0.3075(19) 0.048(4) Uiso 1 1 d . . . . .
N2 N 0.28339(8) 0.42039(4) 0.45897(12) 0.0378(3) Uani 1 1 d . . . . .
C12 C 0.34806(10) 0.48642(6) 0.7703(2) 0.0473(4) Uani 1 1 d . . . . .
H12 H 0.3370(11) 0.4638(6) 0.859(2) 0.053(5) Uiso 1 1 d . . . . .
H12A H 0.2993(12) 0.5075(7) 0.764(2) 0.061(5) Uiso 1 1 d . . . . .
C13 C 0.43081(12) 0.51262(8) 0.8040(3) 0.0616(5) Uani 1 1 d . . . . .
H13 H 0.4243(14) 0.5300(8) 0.896(2) 0.075(6) Uiso 1 1 d . . . . .
H13A H 0.4811(15) 0.4922(8) 0.814(2) 0.075(6) Uiso 1 1 d . . . . .
H13B H 0.4424(15) 0.5376(8) 0.722(3) 0.089(7) Uiso 1 1 d . . . . .
C14 C 0.26799(13) 0.37418(6) 0.40203(17) 0.0502(4) Uani 1 1 d . . . . .
H14 H 0.3237(12) 0.3555(6) 0.4128(19) 0.055(5) Uiso 1 1 d . . . . .
H14A H 0.2205(13) 0.3593(6) 0.4648(19) 0.058(5) Uiso 1 1 d . . . . .
C15 C 0.23770(18) 0.37631(8) 0.2486(2) 0.0684(6) Uani 1 1 d . . . . .
H15 H 0.2820(15) 0.3915(8) 0.186(2) 0.076(7) Uiso 1 1 d . . . . .
H15A H 0.2236(14) 0.3439(8) 0.213(2) 0.081(6) Uiso 1 1 d . . . . .
H15B H 0.1854(14) 0.3947(7) 0.239(2) 0.069(6) Uiso 1 1 d . . . . .
O2 O 0.15672(6) 0.47414(4) 0.63869(12) 0.0442(3) Uani 1 1 d . . . . .
C16 C -0.14956(14) 0.2500 0.3555(2) 0.0434(5) Uani 1 2 d S T P A .
C17 C -0.04843(16) 0.2500 0.3728(2) 0.0494(5) Uani 1 2 d DS TU P . .
C18 C -0.01710(13) 0.2500 0.2167(2) 0.0429(5) Uani 1 2 d S T P A .
C19 C -0.09448(12) 0.2500 0.1229(2) 0.0346(4) Uani 1 2 d S T P . .
C20 C -0.09686(15) 0.2500 -0.0247(2) 0.0452(5) Uani 1 2 d S TU P A .
H20 H -0.040(2) 0.2500 -0.082(3) 0.072(8) Uiso 1 2 d S . P . .
C21 C -0.17701(17) 0.2500 -0.0906(3) 0.0580(6) Uani 1 2 d S TU P . .
H21 H -0.183(2) 0.2500 -0.195(4) 0.086(10) Uiso 1 2 d S . P . .
C22 C -0.25315(18) 0.2500 -0.0123(4) 0.0656(7) Uani 1 2 d S TU P A .
H22 H -0.308(3) 0.2500 -0.061(4) 0.102(11) Uiso 1 2 d S . P . .
C23 C -0.25209(14) 0.2500 0.1344(4) 0.0575(7) Uani 1 2 d S TU P . .
H23 H -0.3000(19) 0.2500 0.194(3) 0.061(8) Uiso 1 2 d S . P . .
C24 C -0.17101(12) 0.2500 0.2029(2) 0.0371(4) Uani 1 2 d S TU P A .
O3 O -0.20089(14) 0.2500 0.4532(2) 0.0716(6) Uani 1 2 d S T P . .
N3 N -0.0025(3) 0.2140(2) 0.4493(6) 0.0471(11) Uani 0.5 1 d D U P A -1
C25 C -0.0051(8) 0.2322(3) 0.6007(10) 0.064(3) Uani 0.5 1 d D U P A -1
H25 H 0.0447 0.2198 0.6563 0.077 Uiso 0.5 1 calc R U P A -1
H25A H -0.0602 0.2229 0.6481 0.077 Uiso 0.5 1 calc R U P A -1
C26 C 0.0007(7) 0.2847(3) 0.5889(11) 0.068(3) Uani 0.5 1 d D . P A -1
H26 H -0.0337 0.2998 0.6651 0.081 Uiso 0.5 1 calc R U P A -1
H26A H 0.0622 0.2952 0.5957 0.081 Uiso 0.5 1 calc R U P A -1
N4 N -0.0346(5) 0.2950(2) 0.4533(5) 0.086(2) Uani 0.5 1 d D . P A -1
C27 C -0.0458(5) 0.1695(3) 0.4232(8) 0.0521(15) Uani 0.5 1 d D U P A -1
H27 H -0.0547 0.1653 0.3196 0.063 Uiso 0.5 1 calc R U P A -1
H27A H -0.1040 0.1694 0.4695 0.063 Uiso 0.5 1 calc R U P A -1
C28 C 0.0075(4) 0.1302(2) 0.4801(9) 0.0733(15) Uani 0.5 1 d D U P A -1
H28 H -0.0175 0.1008 0.4477 0.110 Uiso 0.5 1 calc R U P A -1
H28A H 0.0073 0.1311 0.5844 0.110 Uiso 0.5 1 calc R U P A -1
H28B H 0.0678 0.1329 0.4454 0.110 Uiso 0.5 1 calc R U P A -1
C29 C -0.0372(7) 0.3398(3) 0.3883(10) 0.093(3) Uani 0.5 1 d D U P A -1
H29 H -0.0912 0.3409 0.3303 0.112 Uiso 0.5 1 calc R U P A -1
H29A H 0.0124 0.3411 0.3207 0.112 Uiso 0.5 1 calc R U P A -1
C30 C -0.0346(7) 0.3829(3) 0.4716(10) 0.117(3) Uani 0.5 1 d D U P A -1
H30 H -0.0921 0.3884 0.5146 0.176 Uiso 0.5 1 calc R U P A -1
H30A H -0.0196 0.4088 0.4089 0.176 Uiso 0.5 1 calc R U P A -1
H30B H 0.0095 0.3802 0.5467 0.176 Uiso 0.5 1 calc R U P A -1
O4 O 0.05841(10) 0.2500 0.17868(17) 0.0656(5) Uani 1 2 d S T P . .

loop_
_atom_site_aniso_label
_atom_site_aniso_U_11
_atom_site_aniso_U_22
_atom_site_aniso_U_33
_atom_site_aniso_U_23
_atom_site_aniso_U_13
_atom_site_aniso_U_12
C1 0.0289(6) 0.0375(6) 0.0349(6) 0.0020(5) -0.0034(5) 0.0040(5)
C2 0.0276(6) 0.0348(6) 0.0358(7) 0.0017(5) 0.0008(5) 0.0043(5)
C3 0.0283(6) 0.0378(7) 0.0352(6) -0.0039(5) -0.0036(5) 0.0040(5)
C4 0.0279(6) 0.0412(7) 0.0327(6) -0.0040(5) -0.0034(5) -0.0005(5)
C5 0.0283(6) 0.0531(8) 0.0398(7) -0.0081(6) -0.0010(6) -0.0011(6)
C6 0.0355(7) 0.0650(10) 0.0396(7) -0.0050(7) 0.0044(6) -0.0124(7)
C7 0.0512(9) 0.0534(9) 0.0366(7) 0.0036(7) 0.0005(7) -0.0124(7)
C8 0.0441(8) 0.0437(8) 0.0348(7) 0.0032(6) -0.0034(6) -0.0008(6)
C9 0.0308(6) 0.0387(7) 0.0300(6) -0.0010(5) -0.0038(5) -0.0001(5)
O1 0.0326(5) 0.0485(6) 0.0582(7) 0.0118(5) 0.0019(4) 0.0125(4)
N1 0.0290(5) 0.0377(6) 0.0430(6) 0.0022(5) 0.0040(5) 0.0001(4)
C10 0.0366(7) 0.0518(9) 0.0596(10) 0.0176(8) 0.0051(7) -0.0022(7)
C11 0.0420(8) 0.0656(10) 0.0395(8) 0.0147(7) 0.0083(6) 0.0119(7)
N2 0.0401(6) 0.0399(6) 0.0335(6) 0.0024(5) 0.0013(5) 0.0102(5)
C12 0.0356(7) 0.0445(8) 0.0619(10) -0.0133(8) 0.0079(7) -0.0024(6)
C13 0.0409(9) 0.0631(11) 0.0807(14) -0.0245(11) 0.0062(9) -0.0061(8)
C14 0.0660(10) 0.0430(8) 0.0415(8) -0.0064(7) -0.0063(8) 0.0193(8)
C15 0.0927(15) 0.0646(12) 0.0481(10) -0.0120(9) -0.0173(11) 0.0269(12)
O2 0.0358(5) 0.0437(5) 0.0531(6) 0.0014(5) -0.0006(4) 0.0131(4)
C16 0.0553(12) 0.0250(8) 0.0500(12) 0.000 0.0292(10) 0.000
C17 0.0591(13) 0.0618(13) 0.0274(9) 0.000 0.0093(9) 0.000
C18 0.0324(9) 0.0680(14) 0.0283(9) 0.000 0.0045(8) 0.000
C19 0.0287(8) 0.0392(9) 0.0359(9) 0.000 0.0035(7) 0.000
C20 0.0441(11) 0.0557(13) 0.0359(10) 0.000 -0.0051(9) 0.000
C21 0.0589(14) 0.0559(13) 0.0593(15) 0.000 -0.0237(12) 0.000
C22 0.0465(13) 0.0586(15) 0.092(2) 0.000 -0.0271(14) 0.000
C23 0.0285(10) 0.0400(11) 0.104(2) 0.000 0.0098(12) 0.000
C24 0.0312(9) 0.0252(8) 0.0549(12) 0.000 0.0117(8) 0.000
O3 0.0878(13) 0.0529(10) 0.0741(12) 0.000 0.0583(11) 0.000
N3 0.0324(15) 0.075(2) 0.0334(17) 0.0172(14) 0.0061(12) -0.0140(15)
C25 0.060(3) 0.107(7) 0.0250(18) 0.014(3) 0.0060(16) -0.001(4)
C26 0.056(4) 0.102(7) 0.046(3) -0.018(4) -0.012(3) 0.034(4)
N4 0.127(5) 0.107(5) 0.0244(18) 0.006(2) -0.008(3) -0.054(4)
C27 0.056(2) 0.052(3) 0.048(3) 0.010(2) 0.007(2) 0.009(2)
C28 0.066(3) 0.077(4) 0.077(3) 0.014(3) -0.011(3) 0.027(2)
C29 0.116(7) 0.061(4) 0.102(6) -0.029(4) -0.064(4) 0.023(4)
C30 0.178(8) 0.089(5) 0.085(4) -0.012(3) -0.003(6) -0.048(5)
O4 0.0298(7) 0.1266(17) 0.0405(8) 0.000 0.0037(6) 0.000

loop_
_atom_type_symbol
_atom_type_description
_atom_type_scat_dispersion_real
_atom_type_scat_dispersion_imag
_atom_type_scat_source
C C 0.0033 0.0016 'International Tables Vol C Tables 4.2.6.8 and 6.1.1.4'
H H 0.0000 0.0000 'International Tables Vol C Tables 4.2.6.8 and 6.1.1.4'
N N 0.0061 0.0033 'International Tables Vol C Tables 4.2.6.8 and 6.1.1.4'
O O 0.0106 0.0060 'International Tables Vol C Tables 4.2.6.8 and 6.1.1.4'

loop_
_geom_angle_atom_site_label_1
_geom_angle_atom_site_label_2
_geom_angle_atom_site_label_3
_geom_angle
O1 C1 C9 126.43(12)
O1 C1 C2 125.30(12)
C9 C1 C2 108.26(10)
N1 C2 N2 105.04(10)
N1 C2 C1 110.56(10)
N2 C2 C1 114.77(10)
N1 C2 C3 115.72(10)
N2 C2 C3 108.48(10)
C1 C2 C3 102.61(10)
O2 C3 C4 126.58(12)
O2 C3 C2 125.15(12)
C4 C3 C2 108.26(10)
C9 C4 C5 120.78(13)
C9 C4 C3 110.00(11)
C5 C4 C3 129.22(12)
C6 C5 C4 117.80(14)
C6 C5 H5 122.7(10)
C4 C5 H5 119.5(10)
C5 C6 C7 121.37(14)
C5 C6 H6 117.6(11)
C7 C6 H6 121.0(11)
C8 C7 C6 121.09(15)
C8 C7 H7 120.7(12)
C6 C7 H7 118.2(12)
C7 C8 C9 118.00(14)
C7 C8 H8 120.7(11)
C9 C8 H8 121.3(11)
C8 C9 C4 120.95(13)
C8 C9 C1 128.30(12)
C4 C9 C1 110.75(11)
C2 N1 C10 106.07(11)
C2 N1 C12 115.99(11)
C10 N1 C12 117.17(13)
N1 C10 C11 101.25(13)
N1 C10 H10 110.4(10)
C11 C10 H10 114.4(10)
N1 C10 H10A 114.6(10)
C11 C10 H10A 108.4(11)
H10 C10 H10A 107.8(15)
N2 C11 C10 101.42(12)
N2 C11 H11 112.2(10)
C10 C11 H11 111.6(10)
N2 C11 H11A 111.0(10)
C10 C11 H11A 112.3(10)
H11 C11 H11A 108.3(14)
C14 N2 C11 116.16(13)
C14 N2 C2 117.20(11)
C11 N2 C2 107.07(11)
N1 C12 C13 111.94(13)
N1 C12 H12 109.0(10)
C13 C12 H12 106.0(10)
N1 C12 H12A 111.5(12)
C13 C12 H12A 110.2(11)
H12 C12 H12A 108.1(15)
C12 C13 H13 110.4(13)
C12 C13 H13A 112.3(13)
H13 C13 H13A 107.6(18)
C12 C13 H13B 109.1(12)
H13 C13 H13B 107.3(18)
H13A C13 H13B 110.1(18)
N2 C14 C15 111.20(14)
N2 C14 H14 108.4(10)
C15 C14 H14 111.9(10)
N2 C14 H14A 106.6(10)
C15 C14 H14A 110.3(10)
H14 C14 H14A 108.2(14)
C14 C15 H15 111.7(13)
C14 C15 H15A 110.1(12)
H15 C15 H15A 110.7(18)
C14 C15 H15B 111.6(13)
H15 C15 H15B 105.3(18)
H15A C15 H15B 107.3(18)
O3 C16 C24 126.6(2)
O3 C16 C17 124.5(2)
C24 C16 C17 108.91(15)
N3 C17 N4 107.5(3)
N3 C17 C18 108.8(2)
N4 C17 C18 115.5(2)
N3 C17 C16 122.37(17)
N4 C17 C16 101.0(3)
C18 C17 C16 102.05(17)
O4 C18 C19 126.16(18)
O4 C18 C17 125.25(19)
C19 C18 C17 108.59(17)
C20 C19 C24 121.20(19)
C20 C19 C18 128.17(18)
C24 C19 C18 110.62(17)
C21 C20 C19 118.3(2)
C21 C20 H20 121.5(17)
C19 C20 H20 120.2(17)
C20 C21 C22 120.9(3)
C20 C21 H21 121.8(19)
C22 C21 H21 117.3(19)
C21 C22 C23 121.6(2)
C21 C22 H22 119(2)
C23 C22 H22 119(2)
C22 C23 C24 118.1(2)
C22 C23 H23 126.8(17)
C24 C23 H23 115.1(18)
C19 C24 C23 119.9(2)
C19 C24 C16 109.82(18)
C23 C24 C16 130.3(2)
C17 N3 C27 109.2(4)
C17 N3 C25 101.8(6)
C27 N3 C25 116.6(5)
N3 C25 C26 105.9(9)
N3 C25 H25 110.6
C26 C25 H25 110.6
N3 C25 H25A 110.6
C26 C25 H25A 110.6
H25 C25 H25A 108.7
N4 C26 C25 104.6(10)
N4 C26 H26 110.8
C25 C26 H26 110.8
N4 C26 H26A 110.8
C25 C26 H26A 110.8
H26 C26 H26A 108.9
C26 N4 C29 125.8(7)
C26 N4 C17 108.8(6)
C29 N4 C17 123.9(5)
N3 C27 C28 111.0(6)
N3 C27 H27 109.4
C28 C27 H27 109.4
N3 C27 H27A 109.4
C28 C27 H27A 109.4
H27 C27 H27A 108.0
C27 C28 H28 109.5
C27 C28 H28A 109.5
H28 C28 H28A 109.5
C27 C28 H28B 109.5
H28 C28 H28B 109.5
H28A C28 H28B 109.5
N4 C29 C30 122.5(8)
N4 C29 H29 106.7
C30 C29 H29 106.7
N4 C29 H29A 106.7
C30 C29 H29A 106.7
H29 C29 H29A 106.6
C29 C30 H30 109.5
C29 C30 H30A 109.5
H30 C30 H30A 109.5
C29 C30 H30B 109.5
H30 C30 H30B 109.5
H30A C30 H30B 109.5

loop_
_geom_bond_atom_site_label_1
_geom_bond_atom_site_label_2
_geom_bond_distance
C1 O1 1.2118(15)
C1 C9 1.4746(18)
C1 C2 1.5451(18)
C2 N1 1.4562(17)
C2 N2 1.4695(17)
C2 C3 1.5549(17)
C3 O2 1.2106(16)
C3 C4 1.4780(19)
C4 C9 1.3916(18)
C4 C5 1.3954(19)
C5 C6 1.380(2)
C5 H5 0.959(16)
C6 C7 1.389(2)
C6 H6 0.949(19)
C7 C8 1.381(2)
C7 H7 0.98(2)
C8 C9 1.390(2)
C8 H8 0.963(19)
N1 C10 1.461(2)
N1 C12 1.465(2)
C10 C11 1.497(3)
C10 H10 0.975(18)
C10 H10A 1.002(19)
C11 N2 1.463(2)
C11 H11 1.013(19)
C11 H11A 0.953(18)
N2 C14 1.457(2)
C12 C13 1.508(2)
C12 H12 1.069(19)
C12 H12A 0.963(19)
C13 H13 1.00(2)
C13 H13A 0.97(2)
C13 H13B 1.07(3)
C14 C15 1.515(2)
C14 H14 1.014(18)
C14 H14A 1.029(19)
C15 H15 1.00(2)
C15 H15A 1.02(2)
C15 H15B 0.96(2)
C16 O3 1.208(2)
C16 C24 1.471(3)
C16 C17 1.555(3)
C17 N3 1.445(6)
C17 N4 1.517(7)
C17 C18 1.544(3)
C18 O4 1.209(2)
C18 C19 1.475(3)
C19 C20 1.387(3)
C19 C24 1.391(3)
C20 C21 1.373(3)
C20 H20 1.03(3)
C21 C22 1.377(4)
C21 H21 0.99(3)
C22 C23 1.379(4)
C22 H22 0.96(4)
C23 C24 1.397(3)
C23 H23 0.92(3)
N3 C27 1.468(9)
N3 C25 1.517(10)
C25 C26 1.523(7)
C25 H25 0.9900
C25 H25A 0.9900
C26 N4 1.415(10)
C26 H26 0.9900
C26 H26A 0.9900
N4 C29 1.432(9)
C27 C28 1.496(9)
C27 H27 0.9900
C27 H27A 0.9900
C28 H28 0.9800
C28 H28A 0.9800
C28 H28B 0.9800
C29 C30 1.471(11)
C29 H29 0.9900
C29 H29A 0.9900
C30 H30 0.9800
C30 H30A 0.9800
C30 H30B 0.9800

loop_
_geom_torsion_atom_site_label_1
_geom_torsion_atom_site_label_2
_geom_torsion_atom_site_label_3
_geom_torsion_atom_site_label_4
_geom_torsion
O1 C1 C2 N1 -53.50(17)
C9 C1 C2 N1 127.45(11)
O1 C1 C2 N2 65.07(17)
C9 C1 C2 N2 -113.98(12)
O1 C1 C2 C3 -177.48(13)
C9 C1 C2 C3 3.47(13)
N1 C2 C3 O2 55.71(18)
N2 C2 C3 O2 -61.98(17)
C1 C2 C3 O2 176.19(13)
N1 C2 C3 C4 -123.63(12)
N2 C2 C3 C4 118.68(11)
C1 C2 C3 C4 -3.16(13)
O2 C3 C4 C9 -177.58(13)
C2 C3 C4 C9 1.75(14)
O2 C3 C4 C5 3.4(2)
C2 C3 C4 C5 -177.25(13)
C9 C4 C5 C6 0.2(2)
C3 C4 C5 C6 179.09(13)
C4 C5 C6 C7 0.3(2)
C5 C6 C7 C8 -0.4(2)
C6 C7 C8 C9 0.1(2)
C7 C8 C9 C4 0.4(2)
C7 C8 C9 C1 -179.84(13)
C5 C4 C9 C8 -0.6(2)
C3 C4 C9 C8 -179.66(12)
C5 C4 C9 C1 179.67(12)
C3 C4 C9 C1 0.57(15)
O1 C1 C9 C8 -1.5(2)
C2 C1 C9 C8 177.58(13)
O1 C1 C9 C4 178.29(13)
C2 C1 C9 C4 -2.67(15)
N2 C2 N1 C10 19.20(13)
C1 C2 N1 C10 143.54(12)
C3 C2 N1 C10 -100.39(13)
N2 C2 N1 C12 151.20(12)
C1 C2 N1 C12 -84.46(14)
C3 C2 N1 C12 31.61(17)
C2 N1 C10 C11 -38.84(14)
C12 N1 C10 C11 -170.17(12)
N1 C10 C11 N2 42.90(14)
C10 C11 N2 C14 -165.23(12)
C10 C11 N2 C2 -32.11(14)
N1 C2 N2 C14 141.24(13)
C1 C2 N2 C14 19.61(17)
C3 C2 N2 C14 -94.45(14)
N1 C2 N2 C11 8.68(13)
C1 C2 N2 C11 -112.95(12)
C3 C2 N2 C11 132.99(12)
C2 N1 C12 C13 168.12(15)
C10 N1 C12 C13 -65.3(2)
C11 N2 C14 C15 -69.3(2)
C2 N2 C14 C15 162.34(16)
O3 C16 C17 N3 58.4(3)
C24 C16 C17 N3 -121.6(3)
O3 C16 C17 N4 -60.7(2)
C24 C16 C17 N4 119.3(2)
O3 C16 C17 C18 180.000(0)
C24 C16 C17 C18 0.000(0)
N3 C17 C18 O4 -49.4(2)
N4 C17 C18 O4 71.4(3)
C16 C17 C18 O4 180.000(0)
N3 C17 C18 C19 130.6(2)
N4 C17 C18 C19 -108.6(3)
C16 C17 C18 C19 0.000(0)
O4 C18 C19 C20 0.000(0)
C17 C18 C19 C20 180.000(0)
O4 C18 C19 C24 180.000(0)
C17 C18 C19 C24 0.0
C24 C19 C20 C21 0.0
C18 C19 C20 C21 180.0
C19 C20 C21 C22 0.000(0)
C20 C21 C22 C23 0.000(0)
C21 C22 C23 C24 0.000(0)
C20 C19 C24 C23 0.000(0)
C18 C19 C24 C23 180.000(0)
C20 C19 C24 C16 180.000(0)
C18 C19 C24 C16 0.000(0)
C22 C23 C24 C19 0.000(0)
C22 C23 C24 C16 180.000(0)
O3 C16 C24 C19 180.000(0)
C17 C16 C24 C19 0.000(0)
O3 C16 C24 C23 0.000(0)
C17 C16 C24 C23 180.000(0)
N4 C17 N3 C27 152.3(5)
C18 C17 N3 C27 -82.0(4)
C16 C17 N3 C27 36.4(5)
N4 C17 N3 C25 28.5(5)
C18 C17 N3 C25 154.1(4)
C16 C17 N3 C25 -87.4(5)
C17 N3 C25 C26 -34.0(10)
C27 N3 C25 C26 -152.7(9)
N3 C25 C26 N4 26.7(13)
C25 C26 N4 C29 -174.9(10)
C25 C26 N4 C17 -8.8(12)
N3 C17 N4 C26 -12.9(7)
C18 C17 N4 C26 -134.5(6)
C16 C17 N4 C26 116.3(6)
N3 C17 N4 C29 153.4(8)
C18 C17 N4 C29 31.9(9)
C16 C17 N4 C29 -77.3(8)
C17 N3 C27 C28 170.6(5)
C25 N3 C27 C28 -74.8(8)
C26 N4 C29 C30 -23.9(16)
C17 N4 C29 C30 172.1(8)
